data_1561450
loop_
_publ_author_name
'Kang, Taewon'
'Kim, Hongsik'
'Jeoung, Sungeun'
'Moon, Dohyun'
'Moon, Hoi Ri'
'Lee, Dongwhan'

_publ_section_title
;
 Non-stackable molecules assemble into porous crystals displaying
 concerted cavity-changing motions
;
_journal_name_full 'Chemical Science'
_journal_paper_doi 10.1039/D1SC01163D
_journal_year 2021
_chemical_formula_moiety 'C38 H24 N6'
_chemical_formula_sum 'C38 H24 N6'
_chemical_formula_weight 564.63
_chemical_name_systematic 1,4-bis(4,9-Dihydro-o-benzeno-2H-naphtho-[2,3-d][1,2,3]triazolo)benzene
_space_group_crystal_system triclinic
_space_group_IT_number 2
_space_group_name_Hall '-P 1'
_space_group_name_H-M_alt 'P -1'
_atom_sites_solution_hydrogens geom
_audit_creation_method SHELXL-2018/3
_audit_update_record
;
2020-01-28 deposited with the CCDC.	2021-04-01 downloaded from the CCDC.
;
_cell_angle_alpha 81.36(3)
_cell_angle_beta 89.31(3)
_cell_angle_gamma 88.89(3)
_cell_formula_units_Z 2
_cell_length_a 6.3260(13)
_cell_length_b 15.778(3)
_cell_length_c 16.684(3)
_cell_measurement_reflns_used 92557
_cell_measurement_temperature 100(2)
_cell_measurement_theta_max 33.749
_cell_measurement_theta_min 0.401
_cell_volume 1646.0(6)
_computing_cell_refinement '<i>HKL3000sm</i>(Otwinowski & Minor, 1997)'
_computing_data_collection '<i>PAL BL2D-SMDC Program</i>(Shin et.al, 2016)'
_computing_data_reduction '<i>HKL3000sm</i>(Otwinowski & Minor, 1997)'
_computing_molecular_graphics '<i>DIAMOND 4</i>(Putx&Brandenburg, 2014)'
_computing_publication_material '<i>publCIF</i>(Westrip, 2010)'
_computing_structure_refinement '<i>SHELXL-2018</i>(Sheldrick, 2018)'
_computing_structure_solution '<i>SHELXT-2018</i>(Sheldrick, 2018)'
_diffrn_ambient_temperature 100(2)
_diffrn_measured_fraction_theta_full 0.986
_diffrn_measured_fraction_theta_max 0.987
_diffrn_measurement_device_type 'Rayonix MX225HS CCD area detector'
_diffrn_measurement_method 'omega scan'
_diffrn_radiation_type synchrotron
_diffrn_radiation_wavelength 0.700
_diffrn_reflns_av_R_equivalents 0.0395
_diffrn_reflns_av_unetI/netI 0.0509
_diffrn_reflns_Laue_measured_fraction_full 0.986
_diffrn_reflns_Laue_measured_fraction_max 0.987
_diffrn_reflns_limit_h_max 7
_diffrn_reflns_limit_h_min -7
_diffrn_reflns_limit_k_max 19
_diffrn_reflns_limit_k_min -19
_diffrn_reflns_limit_l_max 20
_diffrn_reflns_limit_l_min -20
_diffrn_reflns_number 11925
_diffrn_reflns_point_group_measured_fraction_full 0.986
_diffrn_reflns_point_group_measured_fraction_max 0.987
_diffrn_reflns_theta_full 24.835
_diffrn_reflns_theta_max 24.999
_diffrn_reflns_theta_min 1.286
_diffrn_source 'PLSII 2D bending magnet'
_exptl_absorpt_coefficient_mu 0.066
_exptl_absorpt_correction_T_max 1.000
_exptl_absorpt_correction_T_min 0.809
_exptl_absorpt_correction_type empirical
_exptl_absorpt_process_details '<i>HKL3000sm Scalepack</i>(Otwinowski et.al,2003)'
_exptl_crystal_colour colorless
_exptl_crystal_density_diffrn 1.139
_exptl_crystal_description needle
_exptl_crystal_F_000 588
_exptl_crystal_size_max 0.015
_exptl_crystal_size_mid 0.008
_exptl_crystal_size_min 0.002
_refine_diff_density_max 0.603
_refine_diff_density_min -0.374
_refine_diff_density_rms 0.104
_refine_ls_extinction_method none
_refine_ls_goodness_of_fit_ref 1.151
_refine_ls_hydrogen_treatment constr
_refine_ls_matrix_type full
_refine_ls_number_parameters 397
_refine_ls_number_reflns 6007
_refine_ls_number_restraints 0
_refine_ls_restrained_S_all 1.151
_refine_ls_R_factor_all 0.1222
_refine_ls_R_factor_gt 0.1022
_refine_ls_shift/su_max 0.000
_refine_ls_shift/su_mean 0.000
_refine_ls_structure_factor_coef Fsqd
_refine_ls_weighting_details 'w=1/[\s^2^(Fo^2^)+(0.2000P)^2^] where P=(Fo^2^+2Fc^2^)/3'
_refine_ls_weighting_scheme calc
_refine_ls_wR_factor_gt 0.2881
_refine_ls_wR_factor_ref 0.3045
_reflns_Friedel_coverage 0.000
_reflns_number_gt 4028
_reflns_number_total 6007
_reflns_threshold_expression 'I > 2\s(I)'
_cod_data_source_file d1sc01163d2.cif
_cod_data_source_block 1B_sq
_cod_database_code 1561450
_shelx_shelxl_version_number 2018/3
_shelx_space_group_comment
;
The symmetry employed for this shelxl refinement is uniquely defined
by the following loop, which should always be used as a source of
symmetry information in preference to the above space-group names.
They are only intended as comments.
;
_shelx_estimated_absorpt_t_min 0.999
_shelx_estimated_absorpt_t_max 1.000

loop_
_space_group_symop_operation_xyz
'x, y, z'
'-x, -y, -z'

loop_
_atom_site_label
_atom_site_type_symbol
_atom_site_fract_x
_atom_site_fract_y
_atom_site_fract_z
_atom_site_U_iso_or_equiv
_atom_site_adp_type
_atom_site_occupancy
_atom_site_site_symmetry_order
_atom_site_calc_flag
_atom_site_refinement_flags_posn
_atom_site_refinement_flags_adp
_atom_site_refinement_flags_occupancy
_atom_site_disorder_assembly
_atom_site_disorder_group
N1A N 0.0402(4) 0.14318(17) 0.30244(16) 0.0562(7) Uani 1 1 d . . . . .
N2A N 0.1637(4) 0.09866(18) 0.35991(15) 0.0561(7) Uani 1 1 d . . . . .
N3A N 0.3726(4) 0.10630(18) 0.34780(16) 0.0569(7) Uani 1 1 d . . . . .
C1A C 0.2117(6) 0.0237(2) 0.4968(2) 0.0606(8) Uani 1 1 d . . . . .
H1A H 0.355163 0.040637 0.494191 0.073 Uiso 1 1 calc R U . . .
C2A C 0.0778(5) 0.0479(2) 0.43095(19) 0.0575(8) Uani 1 1 d . . . . .
C3A C -0.1316(5) 0.0255(2) 0.43403(19) 0.0585(8) Uani 1 1 d . . . . .
H3A H -0.220789 0.043535 0.389042 0.070 Uiso 1 1 calc R U . . .
C4A C 0.1818(5) 0.1823(2) 0.25108(18) 0.0531(7) Uani 1 1 d . . . . .
C5A C 0.3833(5) 0.1594(2) 0.27851(19) 0.0548(8) Uani 1 1 d . . . . .
C6A C 0.5598(5) 0.1992(2) 0.22502(19) 0.0570(8) Uani 1 1 d . . . . .
H6A H 0.704731 0.180752 0.244558 0.068 Uiso 1 1 calc R U . . .
C7A C 0.5187(6) 0.2954(2) 0.21619(19) 0.0572(8) Uani 1 1 d . . . . .
C8A C 0.6587(6) 0.3567(2) 0.2373(2) 0.0626(9) Uani 1 1 d . . . . .
H8A H 0.794886 0.339130 0.257448 0.075 Uiso 1 1 calc R U . . .
C9A C 0.5990(6) 0.4420(2) 0.2288(2) 0.0671(9) Uani 1 1 d . . . . .
H9A H 0.693921 0.483698 0.241901 0.081 Uiso 1 1 calc R U . . .
C10A C 0.3972(7) 0.4660(2) 0.2007(2) 0.0673(9) Uani 1 1 d . . . . .
H10A H 0.353761 0.524532 0.194954 0.081 Uiso 1 1 calc R U . . .
C11A C 0.2542(6) 0.4036(2) 0.18018(19) 0.0607(8) Uani 1 1 d . . . . .
H11A H 0.117096 0.420817 0.160788 0.073 Uiso 1 1 calc R U . . .
C12A C 0.3151(5) 0.3191(2) 0.18856(18) 0.0554(8) Uani 1 1 d . . . . .
C13A C 0.1755(5) 0.2431(2) 0.17131(18) 0.0543(8) Uani 1 1 d . . . . .
H13A H 0.029610 0.260730 0.152307 0.065 Uiso 1 1 calc R U . . .
C14A C 0.3013(5) 0.1965(2) 0.11393(19) 0.0551(8) Uani 1 1 d . . . . .
C15A C 0.2275(6) 0.1752(2) 0.04005(19) 0.0571(8) Uani 1 1 d . . . . .
H15A H 0.089852 0.192574 0.021329 0.068 Uiso 1 1 calc R U . . .
C16A C 0.3578(6) 0.1292(2) -0.0041(2) 0.0620(8) Uani 1 1 d . . . . .
H16A H 0.311004 0.113609 -0.053660 0.074 Uiso 1 1 calc R U . . .
C17A C 0.5585(6) 0.1056(2) 0.0241(2) 0.0643(9) Uani 1 1 d . . . . .
H17A H 0.648862 0.073717 -0.006574 0.077 Uiso 1 1 calc R U . . .
C18A C 0.6314(6) 0.1279(2) 0.0973(2) 0.0594(8) Uani 1 1 d . . . . .
H18A H 0.769955 0.111325 0.115429 0.071 Uiso 1 1 calc R U . . .
C19A C 0.5040(5) 0.1730(2) 0.14173(19) 0.0566(8) Uani 1 1 d . . . . .
N1B N 0.1282(4) 0.60437(17) 0.34662(16) 0.0552(7) Uani 1 1 d . . . . .
N2B N 0.3387(4) 0.59869(17) 0.35943(15) 0.0535(6) Uani 1 1 d . . . . .
N3B N 0.4623(4) 0.64527(17) 0.30339(15) 0.0552(7) Uani 1 1 d . . . . .
C1B C 0.2899(6) 0.5236(2) 0.4963(2) 0.0582(8) Uani 1 1 d . . . . .
H1B H 0.144917 0.540574 0.493741 0.070 Uiso 1 1 calc R U . . .
C2B C 0.4234(5) 0.5482(2) 0.43118(18) 0.0542(8) Uani 1 1 d . . . . .
C3B C 0.6312(5) 0.5261(2) 0.43452(19) 0.0578(8) Uani 1 1 d . . . . .
H3B H 0.722272 0.544401 0.389837 0.069 Uiso 1 1 calc R U . . .
C4B C 0.1178(5) 0.6578(2) 0.27652(19) 0.0549(8) Uani 1 1 d . . . . .
C5B C 0.3205(5) 0.6819(2) 0.25069(18) 0.0538(7) Uani 1 1 d . . . . .
C6B C 0.3273(5) 0.7435(2) 0.17145(18) 0.0545(8) Uani 1 1 d . . . . .
H6B H 0.473176 0.759532 0.151777 0.065 Uiso 1 1 calc R U . . .
C7B C 0.1904(6) 0.8177(2) 0.18769(18) 0.0567(8) Uani 1 1 d . . . . .
C8B C 0.2526(6) 0.9040(2) 0.17982(19) 0.0601(8) Uani 1 1 d . . . . .
H8B H 0.390555 0.920110 0.161095 0.072 Uiso 1 1 calc R U . . .
C9B C 0.1111(6) 0.9634(2) 0.1996(2) 0.0652(9) Uani 1 1 d . . . . .
H9B H 0.149799 1.021914 0.194352 0.078 Uiso 1 1 calc R U . . .
C10B C -0.0872(7) 0.9395(2) 0.2270(2) 0.0670(9) Uani 1 1 d . . . . .
H10B H -0.184320 0.981939 0.240520 0.080 Uiso 1 1 calc R U . . .
C11B C -0.1511(6) 0.8525(2) 0.2356(2) 0.0623(9) Uani 1 1 d . . . . .
H11B H -0.287882 0.836480 0.255857 0.075 Uiso 1 1 calc R U . . .
C12B C -0.0131(5) 0.7934(2) 0.21440(19) 0.0575(8) Uani 1 1 d . . . . .
C13B C -0.0574(5) 0.6960(2) 0.22288(19) 0.0565(8) Uani 1 1 d . . . . .
H13B H -0.202454 0.679546 0.243252 0.068 Uiso 1 1 calc R U . . .
C14B C -0.0023(5) 0.6719(2) 0.13996(19) 0.0556(8) Uani 1 1 d . . . . .
C15B C -0.1344(6) 0.6251(2) 0.0941(2) 0.0597(8) Uani 1 1 d . . . . .
H15B H -0.271296 0.608350 0.113657 0.072 Uiso 1 1 calc R U . . .
C16B C -0.0605(6) 0.6044(2) 0.0208(2) 0.0635(9) Uani 1 1 d . . . . .
H16B H -0.146450 0.573571 -0.010636 0.076 Uiso 1 1 calc R U . . .
C17B C 0.1384(6) 0.6291(2) -0.0057(2) 0.0606(8) Uani 1 1 d . . . . .
H17B H 0.189017 0.614644 -0.055796 0.073 Uiso 1 1 calc R U . . .
C18B C 0.2711(6) 0.6759(2) 0.03975(19) 0.0573(8) Uani 1 1 d . . . . .
H18B H 0.407243 0.693181 0.019725 0.069 Uiso 1 1 calc R U . . .
C19B C 0.1994(5) 0.6957(2) 0.11294(19) 0.0543(8) Uani 1 1 d . . . . .

loop_
_atom_site_aniso_label
_atom_site_aniso_U_11
_atom_site_aniso_U_22
_atom_site_aniso_U_33
_atom_site_aniso_U_23
_atom_site_aniso_U_13
_atom_site_aniso_U_12
N1A 0.0714(17) 0.0492(15) 0.0421(14) 0.0122(11) -0.0005(12) 0.0023(12)
N2A 0.0679(16) 0.0530(15) 0.0405(14) 0.0150(12) -0.0005(11) 0.0022(12)
N3A 0.0683(17) 0.0542(16) 0.0426(14) 0.0105(12) 0.0010(12) 0.0012(12)
C1A 0.069(2) 0.060(2) 0.0456(17) 0.0128(14) 0.0007(14) 0.0011(15)
C2A 0.073(2) 0.0517(18) 0.0416(16) 0.0128(14) 0.0040(14) 0.0021(14)
C3A 0.072(2) 0.0559(19) 0.0419(16) 0.0109(14) -0.0019(14) 0.0045(15)
C4A 0.0689(19) 0.0453(16) 0.0410(15) 0.0066(13) 0.0013(13) -0.0010(13)
C5A 0.0671(19) 0.0509(18) 0.0427(16) 0.0046(13) -0.0010(14) -0.0010(14)
C6A 0.0676(19) 0.0534(18) 0.0442(17) 0.0110(14) -0.0027(14) 0.0000(14)
C7A 0.073(2) 0.0538(18) 0.0404(16) 0.0077(13) 0.0031(14) -0.0046(15)
C8A 0.075(2) 0.065(2) 0.0426(17) 0.0095(15) 0.0003(15) -0.0059(16)
C9A 0.091(3) 0.064(2) 0.0441(18) 0.0027(15) 0.0003(17) -0.0133(18)
C10A 0.096(3) 0.0508(19) 0.0521(19) 0.0032(15) 0.0027(18) -0.0050(17)
C11A 0.082(2) 0.0523(18) 0.0423(16) 0.0094(14) 0.0006(15) 0.0014(15)
C12A 0.072(2) 0.0497(18) 0.0397(15) 0.0088(13) 0.0019(14) -0.0031(14)
C13A 0.0676(19) 0.0488(17) 0.0411(16) 0.0109(13) -0.0013(13) -0.0021(14)
C14A 0.072(2) 0.0433(16) 0.0447(16) 0.0117(13) 0.0028(14) -0.0020(13)
C15A 0.075(2) 0.0458(16) 0.0454(17) 0.0099(13) -0.0006(15) -0.0029(14)
C16A 0.085(2) 0.0509(18) 0.0461(17) 0.0047(14) 0.0047(16) -0.0052(16)
C17A 0.087(2) 0.0478(18) 0.0521(19) 0.0100(15) 0.0080(17) 0.0006(16)
C18A 0.075(2) 0.0462(17) 0.0495(18) 0.0158(14) 0.0043(15) 0.0019(14)
C19A 0.0687(19) 0.0500(17) 0.0447(17) 0.0130(14) 0.0020(14) -0.0017(14)
N1B 0.0694(17) 0.0492(15) 0.0423(14) 0.0081(11) 0.0005(12) -0.0009(12)
N2B 0.0640(16) 0.0493(14) 0.0414(13) 0.0120(11) -0.0001(11) -0.0028(11)
N3B 0.0731(17) 0.0476(14) 0.0395(14) 0.0102(11) -0.0003(12) -0.0011(12)
C1B 0.0677(19) 0.0573(19) 0.0446(17) 0.0082(14) -0.0007(14) -0.0002(15)
C2B 0.070(2) 0.0504(17) 0.0374(15) 0.0096(13) -0.0010(13) -0.0011(14)
C3B 0.071(2) 0.0571(19) 0.0393(16) 0.0112(14) 0.0026(14) -0.0027(15)
C4B 0.071(2) 0.0449(16) 0.0448(16) 0.0068(13) -0.0008(14) -0.0007(14)
C5B 0.0700(19) 0.0466(16) 0.0405(16) 0.0077(13) -0.0011(13) -0.0009(14)
C6B 0.0696(19) 0.0480(17) 0.0406(16) 0.0110(13) 0.0010(13) -0.0027(14)
C7B 0.078(2) 0.0501(18) 0.0374(15) 0.0074(13) -0.0036(14) 0.0009(15)
C8B 0.080(2) 0.0522(18) 0.0429(16) 0.0113(14) -0.0015(15) -0.0020(15)
C9B 0.098(3) 0.0446(17) 0.0487(18) 0.0055(14) -0.0051(17) -0.0002(16)
C10B 0.090(3) 0.056(2) 0.0517(19) 0.0014(16) -0.0039(17) 0.0116(18)
C11B 0.075(2) 0.063(2) 0.0435(17) 0.0106(15) -0.0037(15) 0.0045(16)
C12B 0.073(2) 0.0533(18) 0.0411(16) 0.0104(13) -0.0045(14) 0.0028(15)
C13B 0.0663(19) 0.0530(18) 0.0448(17) 0.0102(14) 0.0002(14) -0.0010(14)
C14B 0.074(2) 0.0457(16) 0.0417(16) 0.0128(13) -0.0038(14) 0.0011(14)
C15B 0.079(2) 0.0486(17) 0.0457(17) 0.0140(14) -0.0072(15) -0.0021(15)
C16B 0.088(2) 0.0485(18) 0.0497(18) 0.0080(14) -0.0102(17) -0.0017(16)
C17B 0.084(2) 0.0499(18) 0.0439(17) 0.0065(14) -0.0044(15) 0.0032(15)
C18B 0.076(2) 0.0470(17) 0.0429(16) 0.0111(13) 0.0000(14) 0.0026(14)
C19B 0.0694(19) 0.0456(16) 0.0430(16) 0.0089(13) -0.0018(14) 0.0020(13)

loop_
_atom_type_symbol
_atom_type_description
_atom_type_scat_dispersion_real
_atom_type_scat_dispersion_imag
_atom_type_scat_source
C C 0.0030 0.0016 'International Tables Vol C Tables 4.2.6.8 and 6.1.1.4'
H H 0.0000 0.0000 'International Tables Vol C Tables 4.2.6.8 and 6.1.1.4'
N N 0.0059 0.0032 'International Tables Vol C Tables 4.2.6.8 and 6.1.1.4'

loop_
_geom_angle_atom_site_label_1
_geom_angle_atom_site_label_2
_geom_angle_atom_site_label_3
_geom_angle
_geom_angle_site_symmetry_1
_geom_angle_site_symmetry_3
_geom_angle_publ_flag
C4A N1A N2A 102.2(3) . . ?
N3A N2A N1A 115.9(2) . . ?
N3A N2A C2A 121.7(3) . . ?
N1A N2A C2A 122.4(3) . . ?
C5A N3A N2A 102.4(3) . . ?
C3A C1A C2A 118.9(3) 2_556 . ?
C3A C1A H1A 120.5 2_556 . ?
C2A C1A H1A 120.5 . . ?
C3A C2A C1A 121.5(3) . . ?
C3A C2A N2A 120.4(3) . . ?
C1A C2A N2A 118.1(3) . . ?
C2A C3A C1A 119.6(3) . 2_556 ?
C2A C3A H3A 120.2 . . ?
C1A C3A H3A 120.2 2_556 . ?
N1A C4A C5A 109.6(3) . . ?
N1A C4A C13A 136.1(3) . . ?
C5A C4A C13A 114.3(3) . . ?
N3A C5A C4A 109.9(3) . . ?
N3A C5A C6A 135.2(3) . . ?
C4A C5A C6A 114.9(3) . . ?
C5A C6A C7A 105.4(3) . . ?
C5A C6A C19A 101.8(3) . . ?
C7A C6A C19A 105.8(2) . . ?
C5A C6A H6A 114.2 . . ?
C7A C6A H6A 114.2 . . ?
C19A C6A H6A 114.2 . . ?
C12A C7A C8A 121.0(3) . . ?
C12A C7A C6A 112.8(3) . . ?
C8A C7A C6A 126.1(3) . . ?
C9A C8A C7A 120.4(4) . . ?
C9A C8A H8A 119.8 . . ?
C7A C8A H8A 119.8 . . ?
C8A C9A C10A 118.8(4) . . ?
C8A C9A H9A 120.6 . . ?
C10A C9A H9A 120.6 . . ?
C9A C10A C11A 120.9(4) . . ?
C9A C10A H10A 119.6 . . ?
C11A C10A H10A 119.6 . . ?
C12A C11A C10A 120.0(3) . . ?
C12A C11A H11A 120.0 . . ?
C10A C11A H11A 120.0 . . ?
C11A C12A C7A 119.0(3) . . ?
C11A C12A C13A 126.1(3) . . ?
C7A C12A C13A 114.9(3) . . ?
C14A C13A C4A 103.9(3) . . ?
C14A C13A C12A 106.3(3) . . ?
C4A C13A C12A 103.0(3) . . ?
C14A C13A H13A 114.2 . . ?
C4A C13A H13A 114.2 . . ?
C12A C13A H13A 114.2 . . ?
C19A C14A C15A 121.5(3) . . ?
C19A C14A C13A 113.0(3) . . ?
C15A C14A C13A 125.6(3) . . ?
C16A C15A C14A 118.8(3) . . ?
C16A C15A H15A 120.6 . . ?
C14A C15A H15A 120.6 . . ?
C15A C16A C17A 119.4(3) . . ?
C15A C16A H16A 120.3 . . ?
C17A C16A H16A 120.3 . . ?
C16A C17A C18A 121.4(3) . . ?
C16A C17A H17A 119.3 . . ?
C18A C17A H17A 119.3 . . ?
C19A C18A C17A 119.9(3) . . ?
C19A C18A H18A 120.1 . . ?
C17A C18A H18A 120.1 . . ?
C18A C19A C14A 119.0(3) . . ?
C18A C19A C6A 125.6(3) . . ?
C14A C19A C6A 115.3(3) . . ?
C4B N1B N2B 101.7(3) . . ?
N3B N2B N1B 116.6(2) . . ?
N3B N2B C2B 122.4(3) . . ?
N1B N2B C2B 120.9(2) . . ?
C5B N3B N2B 101.8(3) . . ?
C2B C1B C3B 119.6(3) . 2_666 ?
C2B C1B H1B 120.2 . . ?
C3B C1B H1B 120.2 2_666 . ?
C3B C2B C1B 120.9(3) . . ?
C3B C2B N2B 120.1(3) . . ?
C1B C2B N2B 119.0(3) . . ?
C2B C3B C1B 119.5(3) . 2_666 ?
C2B C3B H3B 120.3 . . ?
C1B C3B H3B 120.3 2_666 . ?
N1B C4B C5B 109.6(3) . . ?
N1B C4B C13B 134.8(3) . . ?
C5B C4B C13B 115.6(3) . . ?
N3B C5B C4B 110.3(3) . . ?
N3B C5B C6B 135.6(3) . . ?
C4B C5B C6B 114.1(3) . . ?
C7B C6B C5B 103.9(3) . . ?
C7B C6B C19B 106.1(3) . . ?
C5B C6B C19B 102.8(2) . . ?
C7B C6B H6B 114.3 . . ?
C5B C6B H6B 114.3 . . ?
C19B C6B H6B 114.3 . . ?
C12B C7B C8B 121.2(3) . . ?
C12B C7B C6B 112.9(3) . . ?
C8B C7B C6B 125.9(3) . . ?
C9B C8B C7B 118.6(3) . . ?
C9B C8B H8B 120.7 . . ?
C7B C8B H8B 120.7 . . ?
C8B C9B C10B 120.3(3) . . ?
C8B C9B H9B 119.9 . . ?
C10B C9B H9B 119.9 . . ?
C9B C10B C11B 121.5(3) . . ?
C9B C10B H10B 119.2 . . ?
C11B C10B H10B 119.2 . . ?
C12B C11B C10B 118.5(4) . . ?
C12B C11B H11B 120.7 . . ?
C10B C11B H11B 120.7 . . ?
C11B C12B C7B 119.8(3) . . ?
C11B C12B C13B 124.4(3) . . ?
C7B C12B C13B 115.6(3) . . ?
C4B C13B C14B 104.6(3) . . ?
C4B C13B C12B 102.3(3) . . ?
C14B C13B C12B 104.7(2) . . ?
C4B C13B H13B 114.6 . . ?
C14B C13B H13B 114.6 . . ?
C12B C13B H13B 114.6 . . ?
C19B C14B C15B 121.1(3) . . ?
C19B C14B C13B 113.5(3) . . ?
C15B C14B C13B 125.3(3) . . ?
C16B C15B C14B 119.2(3) . . ?
C16B C15B H15B 120.4 . . ?
C14B C15B H15B 120.4 . . ?
C17B C16B C15B 119.1(4) . . ?
C17B C16B H16B 120.4 . . ?
C15B C16B H16B 120.4 . . ?
C16B C17B C18B 122.0(3) . . ?
C16B C17B H17B 119.0 . . ?
C18B C17B H17B 119.0 . . ?
C19B C18B C17B 119.1(3) . . ?
C19B C18B H18B 120.5 . . ?
C17B C18B H18B 120.5 . . ?
C18B C19B C14B 119.5(3) . . ?
C18B C19B C6B 125.6(3) . . ?
C14B C19B C6B 114.9(3) . . ?

loop_
_geom_bond_atom_site_label_1
_geom_bond_atom_site_label_2
_geom_bond_distance
_geom_bond_site_symmetry_2
_geom_bond_publ_flag
N1A C4A 1.327(4) . ?
N1A N2A 1.348(3) . ?
N2A N3A 1.339(4) . ?
N2A C2A 1.434(4) . ?
N3A C5A 1.324(4) . ?
C1A C3A 1.386(4) 2_556 ?
C1A C2A 1.398(5) . ?
C1A H1A 0.9500 . ?
C2A C3A 1.377(5) . ?
C3A H3A 0.9500 . ?
C4A C5A 1.383(5) . ?
C4A C13A 1.520(4) . ?
C5A C6A 1.508(5) . ?
C6A C7A 1.519(5) . ?
C6A C19A 1.555(5) . ?
C6A H6A 1.0000 . ?
C7A C12A 1.398(5) . ?
C7A C8A 1.410(5) . ?
C8A C9A 1.378(5) . ?
C8A H8A 0.9500 . ?
C9A C10A 1.391(6) . ?
C9A H9A 0.9500 . ?
C10A C11A 1.431(5) . ?
C10A H10A 0.9500 . ?
C11A C12A 1.367(5) . ?
C11A H11A 0.9500 . ?
C12A C13A 1.566(5) . ?
C13A C14A 1.503(5) . ?
C13A H13A 1.0000 . ?
C14A C19A 1.394(5) . ?
C14A C15A 1.412(5) . ?
C15A C16A 1.368(5) . ?
C15A H15A 0.9500 . ?
C16A C17A 1.384(5) . ?
C16A H16A 0.9500 . ?
C17A C18A 1.404(5) . ?
C17A H17A 0.9500 . ?
C18A C19A 1.352(5) . ?
C18A H18A 0.9500 . ?
N1B C4B 1.336(4) . ?
N1B N2B 1.351(4) . ?
N2B N3B 1.350(4) . ?
N2B C2B 1.438(4) . ?
N3B C5B 1.326(4) . ?
C1B C2B 1.382(5) . ?
C1B C3B 1.386(4) 2_666 ?
C1B H1B 0.9500 . ?
C2B C3B 1.353(5) . ?
C3B H3B 0.9500 . ?
C4B C5B 1.389(5) . ?
C4B C13B 1.493(4) . ?
C5B C6B 1.519(4) . ?
C6B C7B 1.499(5) . ?
C6B C19B 1.563(5) . ?
C6B H6B 1.0000 . ?
C7B C12B 1.399(5) . ?
C7B C8B 1.411(5) . ?
C8B C9B 1.357(5) . ?
C8B H8B 0.9500 . ?
C9B C10B 1.371(6) . ?
C9B H9B 0.9500 . ?
C10B C11B 1.425(5) . ?
C10B H10B 0.9500 . ?
C11B C12B 1.348(5) . ?
C11B H11B 0.9500 . ?
C12B C13B 1.552(5) . ?
C13B C14B 1.524(5) . ?
C13B H13B 1.0000 . ?
C14B C19B 1.388(5) . ?
C14B C15B 1.427(5) . ?
C15B C16B 1.386(5) . ?
C15B H15B 0.9500 . ?
C16B C17B 1.373(5) . ?
C16B H16B 0.9500 . ?
C17B C18B 1.425(5) . ?
C17B H17B 0.9500 . ?
C18B C19B 1.375(5) . ?
C18B H18B 0.9500 . ?

loop_
_geom_torsion_atom_site_label_1
_geom_torsion_atom_site_label_2
_geom_torsion_atom_site_label_3
_geom_torsion_atom_site_label_4
_geom_torsion
_geom_torsion_site_symmetry_1
_geom_torsion_site_symmetry_2
_geom_torsion_site_symmetry_3
_geom_torsion_site_symmetry_4
_geom_torsion_publ_flag
C4A N1A N2A N3A -0.7(4) . . . . ?
C4A N1A N2A C2A 177.6(3) . . . . ?
N1A N2A N3A C5A 0.3(4) . . . . ?
C2A N2A N3A C5A -178.0(3) . . . . ?
C3A C1A C2A C3A 1.3(6) 2_556 . . . ?
C3A C1A C2A N2A -179.9(3) 2_556 . . . ?
N3A N2A C2A C3A -165.5(3) . . . . ?
N1A N2A C2A C3A 16.2(5) . . . . ?
N3A N2A C2A C1A 15.6(5) . . . . ?
N1A N2A C2A C1A -162.6(3) . . . . ?
C1A C2A C3A C1A -1.3(6) . . . 2_556 ?
N2A C2A C3A C1A 179.9(3) . . . 2_556 ?
N2A N1A C4A C5A 0.8(4) . . . . ?
N2A N1A C4A C13A 179.5(4) . . . . ?
N2A N3A C5A C4A 0.2(4) . . . . ?
N2A N3A C5A C6A 179.8(4) . . . . ?
N1A C4A C5A N3A -0.7(4) . . . . ?
C13A C4A C5A N3A -179.7(3) . . . . ?
N1A C4A C5A C6A 179.6(3) . . . . ?
C13A C4A C5A C6A 0.6(4) . . . . ?
N3A C5A C6A C7A -123.9(4) . . . . ?
C4A C5A C6A C7A 55.7(4) . . . . ?
N3A C5A C6A C19A 125.8(4) . . . . ?
C4A C5A C6A C19A -54.6(4) . . . . ?
C5A C6A C7A C12A -54.0(3) . . . . ?
C19A C6A C7A C12A 53.4(3) . . . . ?
C5A C6A C7A C8A 122.2(4) . . . . ?
C19A C6A C7A C8A -130.4(3) . . . . ?
C12A C7A C8A C9A -1.8(5) . . . . ?
C6A C7A C8A C9A -177.8(3) . . . . ?
C7A C8A C9A C10A 1.3(5) . . . . ?
C8A C9A C10A C11A -0.5(5) . . . . ?
C9A C10A C11A C12A 0.3(5) . . . . ?
C10A C11A C12A C7A -0.8(5) . . . . ?
C10A C11A C12A C13A 178.1(3) . . . . ?
C8A C7A C12A C11A 1.6(5) . . . . ?
C6A C7A C12A C11A 178.0(3) . . . . ?
C8A C7A C12A C13A -177.4(3) . . . . ?
C6A C7A C12A C13A -1.0(4) . . . . ?
N1A C4A C13A C14A -122.3(4) . . . . ?
C5A C4A C13A C14A 56.4(4) . . . . ?
N1A C4A C13A C12A 127.0(4) . . . . ?
C5A C4A C13A C12A -54.3(4) . . . . ?
C11A C12A C13A C14A 127.0(3) . . . . ?
C7A C12A C13A C14A -54.1(3) . . . . ?
C11A C12A C13A C4A -124.1(3) . . . . ?
C7A C12A C13A C4A 54.9(3) . . . . ?
C4A C13A C14A C19A -55.2(3) . . . . ?
C12A C13A C14A C19A 53.0(3) . . . . ?
C4A C13A C14A C15A 123.1(3) . . . . ?
C12A C13A C14A C15A -128.6(3) . . . . ?
C19A C14A C15A C16A 1.1(5) . . . . ?
C13A C14A C15A C16A -177.1(3) . . . . ?
C14A C15A C16A C17A -0.7(5) . . . . ?
C15A C16A C17A C18A 0.0(5) . . . . ?
C16A C17A C18A C19A 0.3(5) . . . . ?
C17A C18A C19A C14A 0.1(5) . . . . ?
C17A C18A C19A C6A 177.6(3) . . . . ?
C15A C14A C19A C18A -0.8(5) . . . . ?
C13A C14A C19A C18A 177.6(3) . . . . ?
C15A C14A C19A C6A -178.6(3) . . . . ?
C13A C14A C19A C6A -0.2(4) . . . . ?
C5A C6A C19A C18A -122.5(3) . . . . ?
C7A C6A C19A C18A 127.6(3) . . . . ?
C5A C6A C19A C14A 55.1(3) . . . . ?
C7A C6A C19A C14A -54.8(4) . . . . ?
C4B N1B N2B N3B 0.8(4) . . . . ?
C4B N1B N2B C2B 178.3(3) . . . . ?
N1B N2B N3B C5B -1.1(4) . . . . ?
C2B N2B N3B C5B -178.4(3) . . . . ?
C3B C1B C2B C3B -1.4(6) 2_666 . . . ?
C3B C1B C2B N2B 179.1(3) 2_666 . . . ?
N3B N2B C2B C3B -18.7(5) . . . . ?
N1B N2B C2B C3B 164.0(3) . . . . ?
N3B N2B C2B C1B 160.8(3) . . . . ?
N1B N2B C2B C1B -16.5(5) . . . . ?
C1B C2B C3B C1B 1.4(6) . . . 2_666 ?
N2B C2B C3B C1B -179.1(3) . . . 2_666 ?
N2B N1B C4B C5B -0.2(3) . . . . ?
N2B N1B C4B C13B -179.5(4) . . . . ?
N2B N3B C5B C4B 0.8(4) . . . . ?
N2B N3B C5B C6B 179.7(4) . . . . ?
N1B C4B C5B N3B -0.4(4) . . . . ?
C13B C4B C5B N3B 179.0(3) . . . . ?
N1B C4B C5B C6B -179.5(3) . . . . ?
C13B C4B C5B C6B -0.1(4) . . . . ?
N3B C5B C6B C7B -122.2(4) . . . . ?
C4B C5B C6B C7B 56.6(4) . . . . ?
N3B C5B C6B C19B 127.4(4) . . . . ?
C4B C5B C6B C19B -53.8(4) . . . . ?
C5B C6B C7B C12B -55.3(3) . . . . ?
C19B C6B C7B C12B 52.6(3) . . . . ?
C5B C6B C7B C8B 123.2(3) . . . . ?
C19B C6B C7B C8B -128.8(3) . . . . ?
C12B C7B C8B C9B 0.7(5) . . . . ?
C6B C7B C8B C9B -177.8(3) . . . . ?
C7B C8B C9B C10B 0.4(5) . . . . ?
C8B C9B C10B C11B 0.0(6) . . . . ?
C9B C10B C11B C12B -1.5(5) . . . . ?
C10B C11B C12B C7B 2.5(5) . . . . ?
C10B C11B C12B C13B 178.0(3) . . . . ?
C8B C7B C12B C11B -2.2(5) . . . . ?
C6B C7B C12B C11B 176.5(3) . . . . ?
C8B C7B C12B C13B -178.1(3) . . . . ?
C6B C7B C12B C13B 0.6(4) . . . . ?
N1B C4B C13B C14B -125.2(4) . . . . ?
C5B C4B C13B C14B 55.5(4) . . . . ?
N1B C4B C13B C12B 125.8(4) . . . . ?
C5B C4B C13B C12B -53.4(4) . . . . ?
C11B C12B C13B C4B -121.7(3) . . . . ?
C7B C12B C13B C4B 54.0(3) . . . . ?
C11B C12B C13B C14B 129.4(3) . . . . ?
C7B C12B C13B C14B -54.9(4) . . . . ?
C4B C13B C14B C19B -53.8(3) . . . . ?
C12B C13B C14B C19B 53.4(3) . . . . ?
C4B C13B C14B C15B 122.7(3) . . . . ?
C12B C13B C14B C15B -130.1(3) . . . . ?
C19B C14B C15B C16B -1.1(5) . . . . ?
C13B C14B C15B C16B -177.3(3) . . . . ?
C14B C15B C16B C17B 0.3(5) . . . . ?
C15B C16B C17B C18B -0.3(5) . . . . ?
C16B C17B C18B C19B 1.1(5) . . . . ?
C17B C18B C19B C14B -1.8(5) . . . . ?
C17B C18B C19B C6B 177.7(3) . . . . ?
C15B C14B C19B C18B 1.8(5) . . . . ?
C13B C14B C19B C18B 178.5(3) . . . . ?
C15B C14B C19B C6B -177.8(3) . . . . ?
C13B C14B C19B C6B -1.1(4) . . . . ?
C7B C6B C19B C18B 126.4(3) . . . . ?
C5B C6B C19B C18B -124.8(3) . . . . ?
C7B C6B C19B C14B -54.1(3) . . . . ?
C5B C6B C19B C14B 54.8(3) . . . . ?
